data_2227330
loop_
_publ_author_name
'Levaton, Ben B.'
'Olmstead, Marilyn M.'

_publ_section_title
;
 Incorporation of \m~3~-CO~3~ into an Mn^III^/Mn^IV^ Mn~12~ cluster:
 {[(cyclam)Mn^IV^(\m-O)~2~Mn^III^(H~2~O)(\m-OH)]~6~(\m~3~-CO~3~)~2~}Cl~8~&#x00B7;24H~2~O
;
_journal_coeditor_code CI5168
_journal_issue 10
_journal_name_full 'Acta Crystallographica Section E'
_journal_page_first m1226
_journal_page_last m1227
_journal_paper_doi 10.1107/S1600536810034999
_journal_volume 66
_journal_year 2010
_chemical_formula_iupac '[Mn12 (C O3)2 O12 (O H)6 (C10 H24 N4)6 (H2 O)6] Cl8, 24H2 O'
_chemical_formula_moiety 'C62 H162 Mn12 N24 O30 8+, 8(Cl -), 24(H2 O)'
_chemical_formula_sum 'C62 H210 Cl8 Mn12 N24 O54'
_chemical_formula_weight 3099.42
_chemical_name_systematic
;
hexaaquadi-\m~3~-carbonato-hexacyclamhexa-\m~2~-hydroxido-dodeca-\m~2~-oxido-
hexamanganese(IV)hexamanganese(III) octachloride tetracosahydrate
;
_space_group_IT_number 2
_symmetry_cell_setting triclinic
_symmetry_space_group_name_Hall '-P 1'
_symmetry_space_group_name_H-M 'P -1'
_atom_sites_solution_hydrogens difmap
_atom_sites_solution_primary direct
_atom_sites_solution_secondary difmap
_audit_creation_method SHELXL-97
_cell_angle_alpha 90.707(6)
_cell_angle_beta 114.523(7)
_cell_angle_gamma 115.128(7)
_cell_formula_units_Z 1
_cell_length_a 15.2421(15)
_cell_length_b 15.5037(15)
_cell_length_c 17.1306(17)
_cell_measurement_reflns_used 9868
_cell_measurement_temperature 90(2)
_cell_measurement_theta_max 29.4
_cell_measurement_theta_min 2.6
_cell_volume 3245.8(7)
_computing_cell_refinement 'SAINT (Bruker, 2009)'
_computing_data_collection 'APEX2 (Bruker, 2009)'
_computing_data_reduction 'SAINT (Bruker, 2009)'
_computing_molecular_graphics 'SHELXTL (Sheldrick, 2008)'
_computing_publication_material 'SHELXL97 (Sheldrick, 2008)'
_computing_structure_refinement 'SHELXL97 (Sheldrick, 2008)'
_computing_structure_solution 'SHELXS97 (Sheldrick, 2008)'
_diffrn_ambient_temperature 90(2)
_diffrn_detector_area_resol_mean 8.3
_diffrn_measured_fraction_theta_full 0.996
_diffrn_measured_fraction_theta_max 0.996
_diffrn_measurement_device_type 'Bruker SMART APEXII'
_diffrn_measurement_method \w
_diffrn_radiation_monochromator graphite
_diffrn_radiation_source 'fine-focus sealed tube'
_diffrn_radiation_type MoK\a
_diffrn_radiation_wavelength 0.71073
_diffrn_reflns_av_R_equivalents 0.0421
_diffrn_reflns_av_sigmaI/netI 0.0546
_diffrn_reflns_limit_h_max 19
_diffrn_reflns_limit_h_min -19
_diffrn_reflns_limit_k_max 20
_diffrn_reflns_limit_k_min -20
_diffrn_reflns_limit_l_max 22
_diffrn_reflns_limit_l_min -22
_diffrn_reflns_number 40135
_diffrn_reflns_theta_full 27.50
_diffrn_reflns_theta_max 27.50
_diffrn_reflns_theta_min 2.68
_exptl_absorpt_coefficient_mu 1.378
_exptl_absorpt_correction_T_max 0.831
_exptl_absorpt_correction_T_min 0.589
_exptl_absorpt_correction_type multi-scan
_exptl_absorpt_process_details '(SADABS; Sheldrick, 1996)'
_exptl_crystal_colour black
_exptl_crystal_density_diffrn 1.586
_exptl_crystal_density_method 'not measured'
_exptl_crystal_description Parallelepiped
_exptl_crystal_F_000 1618
_exptl_crystal_size_max 0.43
_exptl_crystal_size_mid 0.18
_exptl_crystal_size_min 0.14
_refine_diff_density_max 1.400
_refine_diff_density_min -1.140
_refine_ls_extinction_method none
_refine_ls_goodness_of_fit_ref 1.144
_refine_ls_hydrogen_treatment mixed
_refine_ls_matrix_type full
_refine_ls_number_parameters 787
_refine_ls_number_reflns 14856
_refine_ls_number_restraints 12
_refine_ls_restrained_S_all 1.144
_refine_ls_R_factor_all 0.0846
_refine_ls_R_factor_gt 0.0512
_refine_ls_shift/su_max 0.006
_refine_ls_shift/su_mean 0.000
_refine_ls_structure_factor_coef Fsqd
_refine_ls_weighting_details 'calc w=1/[\s^2^(Fo^2^)+(0.0959P)^2^] where P=(Fo^2^+2Fc^2^)/3'
_refine_ls_weighting_scheme calc
_refine_ls_wR_factor_gt 0.1547
_refine_ls_wR_factor_ref 0.1670
_reflns_number_gt 10648
_reflns_number_total 14856
_reflns_threshold_expression I>2\s(I)
_cod_data_source_file ci5168.cif
_cod_data_source_block I
_cod_original_cell_volume 3245.8(6)
_cod_database_code 2227330
_cod_database_fobs_code 2227330

loop_
_symmetry_equiv_pos_as_xyz
'x, y, z'
'-x, -y, -z'

loop_
_atom_site_type_symbol
_atom_site_label
_atom_site_fract_x
_atom_site_fract_y
_atom_site_fract_z
_atom_site_U_iso_or_equiv
_atom_site_adp_type
_atom_site_calc_flag
_atom_site_refinement_flags
_atom_site_occupancy
_atom_site_disorder_assembly
_atom_site_disorder_group
Mn Mn1 0.61048(5) 0.82243(4) 0.74029(4) 0.02005(14) Uani d . 1 . .
Mn Mn2 0.48190(5) 0.66143(4) 0.60353(4) 0.01677(13) Uani d . 1 . .
Mn Mn3 0.68442(4) 0.74479(4) 0.31273(4) 0.01583(13) Uani d . 1 . .
Mn Mn4 0.56057(4) 0.57784(4) 0.34706(3) 0.01455(13) Uani d . 1 . .
Mn Mn5 0.10236(4) 0.49328(4) 0.28193(4) 0.01948(14) Uani d . 1 . .
Mn Mn6 0.32112(4) 0.55349(4) 0.36584(3) 0.01522(13) Uani d . 1 . .
O O1 0.5427(2) 0.69222(18) 0.72622(16) 0.0195(5) Uani d . 1 . .
O O2 0.5479(2) 0.79948(18) 0.62323(17) 0.0235(6) Uani d . 1 . .
O O3 0.6380(2) 0.65305(17) 0.62194(16) 0.0174(5) Uani d . 1 . .
C C31 0.6579(3) 0.6311(2) 0.5602(2) 0.0160(7) Uani d . 1 . .
O O4 0.3075(2) 0.6456(2) 0.55926(19) 0.0259(6) Uani d D 1 . .
H H4D 0.279(3) 0.631(3) 0.5055(13) 0.031 Uiso d D 1 . .
H H4E 0.310(4) 0.696(2) 0.578(3) 0.031 Uiso d D 1 . .
O O5 0.4100(2) 0.52276(17) 0.59896(16) 0.0156(5) Uani d D 1 . .
H H5D 0.365(3) 0.495(3) 0.5456(14) 0.019 Uiso d D 1 . .
O O6 0.4395(2) 0.64189(17) 0.47837(16) 0.0157(5) Uani d D 1 . .
H H6D 0.500(2) 0.658(3) 0.481(3) 0.019 Uiso d D 1 . .
O O7 0.5504(2) 0.68689(17) 0.30572(16) 0.0171(5) Uani d . 1 . .
O O8 0.6949(2) 0.63902(17) 0.34421(17) 0.0180(5) Uani d . 1 . .
O O9 0.4763(2) 0.46920(19) 0.21367(17) 0.0217(6) Uani d D 1 . .
H H9D 0.433(3) 0.457(3) 0.1600(14) 0.026 Uiso d D 1 . .
H H9E 0.457(3) 0.4095(17) 0.221(3) 0.026 Uiso d D 1 . .
O O10 0.62797(19) 0.66251(17) 0.48852(16) 0.0161(5) Uani d . 1 . .
O O11 0.41448(19) 0.52118(17) 0.33573(16) 0.0153(5) Uani d D 1 . .
H H11D 0.395(3) 0.4645(17) 0.344(3) 0.018 Uiso d D 1 . .
O O12 0.3795(2) 0.6940(2) 0.31251(18) 0.0225(6) Uani d D 1 . .
H H12C 0.431(3) 0.695(3) 0.306(3) 0.027 Uiso d D 1 . .
H H12D 0.337(3) 0.700(3) 0.2668(19) 0.027 Uiso d D 1 . .
O O13 0.2941(2) 0.42210(17) 0.43119(16) 0.0168(5) Uani d . 1 . .
O O14 0.2164(2) 0.56917(18) 0.38531(17) 0.0207(6) Uani d . 1 . .
O O15 0.1984(2) 0.47938(18) 0.25634(16) 0.0186(5) Uani d . 1 . .
N N1 0.4899(3) 0.8385(2) 0.7517(3) 0.0329(9) Uani d . 1 . .
H H1 0.4326 0.8173 0.6946 0.039 Uiso calc R 1 . .
N N2 0.6871(3) 0.8367(2) 0.8772(2) 0.0299(8) Uani d . 1 . .
H H2 0.7216 0.9024 0.9049 0.036 Uiso calc R 1 . .
N N3 0.7501(3) 0.8279(2) 0.7488(2) 0.0277(8) Uani d . 1 . .
H H3 0.7309 0.7636 0.7277 0.033 Uiso calc R 1 . .
N N4 0.6771(3) 0.9739(2) 0.7492(2) 0.0308(8) Uani d . 1 . .
H H4 0.7301 1.0060 0.8071 0.037 Uiso calc R 1 . .
N N5 0.6293(3) 0.6958(2) 0.1816(2) 0.0220(7) Uani d . 1 . .
H H5 0.6090 0.6294 0.1742 0.026 Uiso calc R 1 . .
N N6 0.6648(3) 0.8692(2) 0.2847(2) 0.0198(7) Uani d . 1 . .
H H6 0.7222 0.9115 0.2747 0.024 Uiso calc R 1 . .
N N7 0.7583(3) 0.8187(2) 0.4409(2) 0.0197(7) Uani d . 1 . .
H H7 0.7066 0.7878 0.4604 0.024 Uiso calc R 1 . .
N N8 0.8384(3) 0.7991(2) 0.3170(2) 0.0222(7) Uani d . 1 . .
H H8 0.8620 0.8644 0.3140 0.027 Uiso calc R 1 . .
N N9 0.0652(3) 0.3703(2) 0.3302(2) 0.0280(8) Uani d . 1 . .
H H9 0.1263 0.3867 0.3841 0.034 Uiso calc R 1 . .
N N10 -0.0219(3) 0.4080(3) 0.1564(2) 0.0276(8) Uani d . 1 . .
H H10 -0.0890 0.3919 0.1544 0.033 Uiso calc R 1 . .
N N11 0.1099(3) 0.6064(3) 0.2213(3) 0.0349(9) Uani d . 1 . .
H H11 0.1700 0.6246 0.2111 0.042 Uiso calc R 1 . .
N N12 -0.0018(3) 0.5104(3) 0.3234(3) 0.0381(9) Uani d . 1 . .
H H12 -0.0707 0.4860 0.2751 0.046 Uiso calc R 1 . .
C C1 0.4406(4) 0.7784(4) 0.8054(3) 0.0433(12) Uani d . 1 . .
H H1A 0.4079 0.7080 0.7793 0.052 Uiso calc R 1 . .
H H1B 0.3815 0.7913 0.8033 0.052 Uiso calc R 1 . .
C C2 0.5257(5) 0.8021(4) 0.9006(4) 0.0575(16) Uani d . 1 . .
H H2A 0.5589 0.8729 0.9252 0.069 Uiso calc R 1 . .
H H2B 0.4879 0.7665 0.9342 0.069 Uiso calc R 1 . .
C C3 0.6154(4) 0.7779(4) 0.9158(3) 0.0444(13) Uani d . 1 . .
H H3A 0.5829 0.7076 0.8898 0.053 Uiso calc R 1 . .
H H3B 0.6608 0.7894 0.9801 0.053 Uiso calc R 1 . .
C C4 0.7723(4) 0.8054(3) 0.8941(3) 0.0413(12) Uani d . 1 . .
H H4A 0.7376 0.7333 0.8752 0.050 Uiso calc R 1 . .
H H4B 0.8241 0.8252 0.9579 0.050 Uiso calc R 1 . .
C C5 0.8319(4) 0.8533(4) 0.8431(3) 0.0423(12) Uani d . 1 . .
H H5A 0.8724 0.9252 0.8659 0.051 Uiso calc R 1 . .
H H5B 0.8852 0.8299 0.8494 0.051 Uiso calc R 1 . .
C C6 0.7960(4) 0.8854(3) 0.6931(3) 0.0396(12) Uani d . 1 . .
H H6A 0.7425 0.8548 0.6302 0.048 Uiso calc R 1 . .
H H6B 0.8635 0.8823 0.7036 0.048 Uiso calc R 1 . .
C C7 0.8227(4) 0.9928(3) 0.7118(3) 0.0455(14) Uani d . 1 . .
H H7A 0.8752 1.0225 0.7750 0.055 Uiso calc R 1 . .
H H7B 0.8593 1.0275 0.6772 0.055 Uiso calc R 1 . .
C C8 0.7266(5) 1.0086(3) 0.6908(3) 0.0465(14) Uani d . 1 . .
H H8A 0.7496 1.0794 0.6956 0.056 Uiso calc R 1 . .
H H8B 0.6709 0.9741 0.6291 0.056 Uiso calc R 1 . .
C C9 0.5843(4) 0.9973(3) 0.7282(4) 0.0476(14) Uani d . 1 . .
H H9A 0.6131 1.0687 0.7463 0.057 Uiso calc R 1 . .
H H9B 0.5341 0.9757 0.6640 0.057 Uiso calc R 1 . .
C C10 0.5250(4) 0.9442(4) 0.7779(4) 0.0535(15) Uani d . 1 . .
H H10A 0.5739 0.9690 0.8421 0.064 Uiso calc R 1 . .
H H10B 0.4606 0.9543 0.7633 0.064 Uiso calc R 1 . .
C C11 0.5300(3) 0.7012(3) 0.1180(3) 0.0270(9) Uani d . 1 . .
H H11A 0.4682 0.6607 0.1297 0.032 Uiso calc R 1 . .
H H11B 0.5108 0.6727 0.0575 0.032 Uiso calc R 1 . .
C C12 0.5439(3) 0.8035(3) 0.1223(3) 0.0275(9) Uani d . 1 . .
H H12A 0.4782 0.8016 0.0737 0.033 Uiso calc R 1 . .
H H12B 0.6075 0.8445 0.1128 0.033 Uiso calc R 1 . .
C C13 0.5608(3) 0.8510(3) 0.2084(3) 0.0244(8) Uani d . 1 . .
H H13A 0.5596 0.9141 0.2030 0.029 Uiso calc R 1 . .
H H13B 0.4991 0.8084 0.2195 0.029 Uiso calc R 1 . .
C C14 0.6760(3) 0.9175(3) 0.3670(3) 0.0234(8) Uani d . 1 . .
H H14A 0.6088 0.8804 0.3730 0.028 Uiso calc R 1 . .
H H14B 0.6870 0.9849 0.3645 0.028 Uiso calc R 1 . .
C C15 0.7724(3) 0.9199(3) 0.4441(3) 0.0248(9) Uani d . 1 . .
H H15A 0.8407 0.9634 0.4417 0.030 Uiso calc R 1 . .
H H15B 0.7774 0.9457 0.4998 0.030 Uiso calc R 1 . .
C C16 0.8569(3) 0.8134(3) 0.5043(3) 0.0246(8) Uani d . 1 . .
H H16A 0.8366 0.7444 0.5077 0.030 Uiso calc R 1 . .
H H16B 0.8832 0.8512 0.5634 0.030 Uiso calc R 1 . .
C C17 0.9504(3) 0.8531(3) 0.4794(3) 0.0266(9) Uani d . 1 . .
H H17A 0.9682 0.9212 0.4734 0.032 Uiso calc R 1 . .
H H17B 1.0160 0.8550 0.5280 0.032 Uiso calc R 1 . .
C C18 0.9251(3) 0.7943(3) 0.3954(3) 0.0247(8) Uani d . 1 . .
H H18A 0.9924 0.8187 0.3886 0.030 Uiso calc R 1 . .
H H18B 0.9020 0.7251 0.3994 0.030 Uiso calc R 1 . .
C C19 0.8205(3) 0.7441(3) 0.2352(3) 0.0272(9) Uani d . 1 . .
H H19A 0.8085 0.6770 0.2407 0.033 Uiso calc R 1 . .
H H19B 0.8856 0.7774 0.2255 0.033 Uiso calc R 1 . .
C C20 0.7220(3) 0.7402(3) 0.1592(3) 0.0296(9) Uani d . 1 . .
H H20A 0.7044 0.6997 0.1044 0.035 Uiso calc R 1 . .
H H20B 0.7360 0.8068 0.1503 0.035 Uiso calc R 1 . .
C C21 0.0490(4) 0.2806(3) 0.2803(3) 0.0384(11) Uani d . 1 . .
H H21A 0.0326 0.2275 0.3118 0.046 Uiso calc R 1 . .
H H21B 0.1180 0.2943 0.2790 0.046 Uiso calc R 1 . .
C C22 -0.0434(4) 0.2451(3) 0.1854(3) 0.0376(11) Uani d . 1 . .
H H22A -0.0541 0.1822 0.1587 0.045 Uiso calc R 1 . .
H H22B -0.1121 0.2327 0.1867 0.045 Uiso calc R 1 . .
C C23 -0.0229(4) 0.3161(3) 0.1279(3) 0.0334(10) Uani d . 1 . .
H H23A 0.0483 0.3325 0.1298 0.040 Uiso calc R 1 . .
H H23B -0.0806 0.2846 0.0662 0.040 Uiso calc R 1 . .
C C24 -0.0075(4) 0.4717(4) 0.0938(3) 0.0409(12) Uani d . 1 . .
H H24A -0.0740 0.4424 0.0360 0.049 Uiso calc R 1 . .
H H24B 0.0553 0.4785 0.0852 0.049 Uiso calc R 1 . .
C C25 0.0127(4) 0.5694(4) 0.1313(4) 0.0518(14) Uani d . 1 . .
H H25A -0.0522 0.5636 0.1357 0.062 Uiso calc R 1 . .
H H25B 0.0279 0.6151 0.0932 0.062 Uiso calc R 1 . .
C C26 0.1297(4) 0.6964(4) 0.2709(4) 0.0506(14) Uani d . 1 . .
H H26A 0.1339 0.7455 0.2343 0.061 Uiso calc R 1 . .
H H26B 0.2013 0.7233 0.3245 0.061 Uiso calc R 1 . .
C C27 0.0424(5) 0.6807(4) 0.2976(5) 0.0619(17) Uani d . 1 . .
H H27A -0.0293 0.6516 0.2439 0.074 Uiso calc R 1 . .
H H27B 0.0563 0.7453 0.3241 0.074 Uiso calc R 1 . .
C C28 0.0351(4) 0.6150(4) 0.3628(4) 0.0562(16) Uani d . 1 . .
H H28A 0.1078 0.6414 0.4151 0.067 Uiso calc R 1 . .
H H28B -0.0169 0.6162 0.3826 0.067 Uiso calc R 1 . .
C C29 -0.0100(4) 0.4490(4) 0.3874(3) 0.0488(14) Uani d . 1 . .
H H29A -0.0731 0.4392 0.3969 0.059 Uiso calc R 1 . .
H H29B 0.0573 0.4817 0.4446 0.059 Uiso calc R 1 . .
C C30 -0.0244(4) 0.3517(4) 0.3525(3) 0.0454(13) Uani d . 1 . .
H H30A -0.0218 0.3122 0.3976 0.055 Uiso calc R 1 . .
H H30B -0.0962 0.3151 0.2994 0.055 Uiso calc R 1 . .
Cl Cl1 0.91039(8) 1.01855(7) 0.29167(7) 0.0268(2) Uani d . 1 . .
Cl Cl2 0.24589(13) 0.79935(12) 0.60522(13) 0.0769(6) Uani d . 1 . .
Cl Cl3 0.86737(18) 1.07361(15) 0.96304(14) 0.0367(5) Uani d P 0.50 . .
Cl Cl4 0.2516(2) 0.7178(3) 0.1287(2) 0.0673(10) Uani d P 0.50 . .
Cl Cl5A -0.2407(3) 0.4394(3) 0.1490(3) 0.0730(12) Uani d P 0.40 . 1
Cl Cl5B -0.2790(9) 0.2686(11) 0.0485(8) 0.045(3) Uani d P 0.10 . 2
Cl Cl6 0.5772(2) 0.49181(16) 0.08903(17) 0.0465(6) Uani d P 0.50 . .
O O16 0.2661(3) 0.9080(3) 0.7683(3) 0.0518(10) Uani d . 1 . .
O O17 1.0355(3) 1.1982(3) 0.8871(2) 0.0498(9) Uani d . 1 . .
O O18 -0.2086(3) 0.6154(3) 0.0340(2) 0.0507(9) Uani d . 1 . .
O O19 0.8974(3) 0.9445(3) 0.1130(3) 0.0585(10) Uani d . 1 . .
O O20 -0.2526(7) 0.3240(7) 0.1109(6) 0.068(2) Uiso d P 0.50 . .
O O21A 0.2119(5) 0.4846(5) 0.6239(4) 0.0420(15) Uiso d P 0.55 A 1
O O21B 0.1753(6) 0.4493(6) 0.5731(5) 0.0388(17) Uiso d P 0.45 B 2
O O22A 0.4103(9) 0.9540(8) 0.9533(7) 0.061(3) Uiso d P 0.45 C 1
O O22B 0.3601(10) 0.9330(9) 0.9500(8) 0.049(3) Uiso d P 0.35 D 2
O O22C 0.3772(14) 0.8915(13) 0.9507(11) 0.037(4) Uiso d P 0.20 E 3
O O23A 0.2723(4) 0.4768(4) 0.1348(4) 0.0357(12) Uiso d P 0.60 F 1
O O23B 0.2584(7) 0.4259(7) 0.1386(5) 0.0369(19) Uiso d P 0.40 G 2
O O24A 0.4901(5) 0.8550(4) 0.4605(4) 0.0360(13) Uiso d P 0.60 H 1
O O24B 0.4420(7) 0.8431(6) 0.4547(5) 0.0337(19) Uiso d P 0.40 I 2
O O25A 0.6386(9) 1.0576(7) 0.4969(6) 0.037(2) Uiso d P 0.35 J 1
O O25B 0.5869(11) 1.0364(9) 0.4906(8) 0.030(3) Uiso d P 0.25 K 2
O O25C 0.7427(14) 1.1185(12) 0.5456(11) 0.038(4) Uiso d P 0.20 L 3
O O25D 0.7994(10) 1.1247(9) 0.5422(8) 0.017(3) Uiso d P 0.20 M 4
O O26A 0.3055(10) 0.8377(9) 0.0711(8) 0.045(3) Uiso d P 0.31 N 1
O O26B 0.3085(13) 0.8749(13) 0.0392(11) 0.075(5) Uiso d P 0.30 O 2
O O27 0.8491(6) 1.1410(5) 0.9027(5) 0.0325(16) Uiso d P 0.42 . .
O O28 0.7746(6) 1.0212(6) 1.0010(5) 0.0361(18) Uiso d P 0.40 . .
O O29 0.2422(9) 0.6563(8) 0.1076(7) 0.049(3) Uiso d P 0.40 N .
O O30 0.2682(14) 0.6482(13) 0.0730(12) 0.091(5) Uiso d P 0.33 N .
O O31 0.7693(9) 0.4686(9) 0.2254(8) 0.054(3) Uiso d P 0.34 . .

loop_
_atom_site_aniso_label
_atom_site_aniso_U_11
_atom_site_aniso_U_22
_atom_site_aniso_U_33
_atom_site_aniso_U_12
_atom_site_aniso_U_13
_atom_site_aniso_U_23
Mn1 0.0274(3) 0.0092(3) 0.0139(3) 0.0021(2) 0.0082(2) -0.0014(2)
Mn2 0.0219(3) 0.0074(2) 0.0125(3) 0.0006(2) 0.0073(2) -0.0006(2)
Mn3 0.0165(3) 0.0086(3) 0.0168(3) 0.0003(2) 0.0087(2) 0.0013(2)
Mn4 0.0145(3) 0.0078(2) 0.0147(3) -0.0003(2) 0.0068(2) 0.0009(2)
Mn5 0.0152(3) 0.0159(3) 0.0197(3) 0.0015(2) 0.0077(2) 0.0024(2)
Mn6 0.0143(3) 0.0104(3) 0.0128(3) 0.0001(2) 0.0053(2) -0.0018(2)
O1 0.0248(14) 0.0118(12) 0.0140(13) 0.0025(10) 0.0086(11) 0.0008(10)
O2 0.0320(15) 0.0104(12) 0.0139(13) 0.0036(11) 0.0052(12) -0.0005(10)
O3 0.0203(13) 0.0113(12) 0.0119(12) 0.0011(10) 0.0067(10) -0.0018(9)
C31 0.0131(16) 0.0070(15) 0.0147(18) -0.0051(13) 0.0053(14) -0.0015(13)
O4 0.0355(16) 0.0237(15) 0.0235(15) 0.0149(13) 0.0171(14) 0.0052(12)
O5 0.0163(12) 0.0103(12) 0.0109(12) 0.0005(10) 0.0043(10) -0.0005(9)
O6 0.0150(12) 0.0112(12) 0.0121(12) -0.0002(10) 0.0054(10) -0.0021(9)
O7 0.0181(12) 0.0107(12) 0.0167(13) 0.0028(10) 0.0073(11) 0.0030(10)
O8 0.0170(12) 0.0098(12) 0.0213(14) 0.0015(10) 0.0088(11) 0.0026(10)
O9 0.0269(15) 0.0164(13) 0.0145(13) 0.0051(11) 0.0088(12) 0.0012(11)
O10 0.0156(12) 0.0107(11) 0.0160(13) 0.0008(10) 0.0076(10) 0.0015(10)
O11 0.0162(12) 0.0077(11) 0.0160(13) 0.0009(10) 0.0072(10) 0.0018(10)
O12 0.0239(15) 0.0227(14) 0.0207(14) 0.0105(12) 0.0107(12) 0.0062(11)
O13 0.0172(12) 0.0118(12) 0.0137(13) 0.0012(10) 0.0065(10) 0.0000(10)
O14 0.0188(13) 0.0166(13) 0.0210(14) 0.0036(11) 0.0095(11) -0.0010(11)
O15 0.0151(12) 0.0180(13) 0.0121(12) 0.0002(10) 0.0053(10) -0.0005(10)
N1 0.033(2) 0.0193(18) 0.040(2) 0.0093(15) 0.0152(18) -0.0016(16)
N2 0.037(2) 0.0174(17) 0.0154(17) 0.0010(15) 0.0069(15) -0.0011(13)
N3 0.0266(18) 0.0146(16) 0.0287(19) -0.0007(14) 0.0125(15) -0.0042(14)
N4 0.041(2) 0.0092(15) 0.0228(18) 0.0010(14) 0.0093(16) -0.0027(13)
N5 0.0236(17) 0.0156(15) 0.0230(17) 0.0049(13) 0.0122(14) 0.0021(13)
N6 0.0211(16) 0.0117(14) 0.0229(17) 0.0015(12) 0.0134(14) 0.0027(13)
N7 0.0196(16) 0.0129(15) 0.0174(16) -0.0001(12) 0.0087(13) 0.0007(12)
N8 0.0222(16) 0.0138(15) 0.0291(19) 0.0031(13) 0.0161(15) 0.0045(13)
N9 0.0241(17) 0.0188(17) 0.0214(18) -0.0022(14) 0.0065(15) 0.0041(14)
N10 0.0178(16) 0.0301(19) 0.0185(17) 0.0007(14) 0.0053(14) 0.0044(14)
N11 0.030(2) 0.0240(19) 0.040(2) 0.0112(16) 0.0080(17) 0.0096(17)
N12 0.0235(19) 0.040(2) 0.041(2) 0.0077(17) 0.0141(18) -0.0052(18)
C1 0.050(3) 0.038(3) 0.045(3) 0.016(2) 0.030(3) 0.002(2)
C2 0.074(4) 0.045(3) 0.047(3) 0.012(3) 0.041(3) -0.005(3)
C3 0.061(3) 0.031(3) 0.023(2) 0.003(2) 0.023(2) 0.0019(19)
C4 0.039(3) 0.028(2) 0.023(2) 0.005(2) -0.003(2) -0.0016(19)
C5 0.028(2) 0.031(3) 0.039(3) -0.001(2) 0.007(2) -0.006(2)
C6 0.042(3) 0.025(2) 0.037(3) -0.003(2) 0.025(2) -0.0042(19)
C7 0.052(3) 0.020(2) 0.039(3) -0.011(2) 0.028(3) -0.0087(19)
C8 0.068(4) 0.016(2) 0.027(3) 0.002(2) 0.017(2) 0.0015(18)
C9 0.049(3) 0.020(2) 0.047(3) 0.014(2) 0.002(2) 0.001(2)
C10 0.042(3) 0.026(3) 0.079(4) 0.012(2) 0.021(3) -0.010(3)
C11 0.028(2) 0.025(2) 0.020(2) 0.0079(17) 0.0090(18) 0.0011(16)
C12 0.028(2) 0.029(2) 0.025(2) 0.0144(18) 0.0115(18) 0.0074(18)
C13 0.028(2) 0.0187(19) 0.027(2) 0.0111(17) 0.0125(18) 0.0076(16)
C14 0.029(2) 0.0136(18) 0.032(2) 0.0077(16) 0.0201(18) 0.0043(16)
C15 0.029(2) 0.0116(17) 0.026(2) 0.0009(16) 0.0152(18) -0.0032(15)
C16 0.0218(19) 0.0180(19) 0.022(2) 0.0020(15) 0.0077(16) 0.0012(15)
C17 0.0167(18) 0.0174(19) 0.030(2) -0.0013(15) 0.0075(17) 0.0018(16)
C18 0.0199(19) 0.0191(19) 0.031(2) 0.0050(16) 0.0123(17) 0.0070(17)
C19 0.034(2) 0.025(2) 0.030(2) 0.0135(18) 0.0213(19) 0.0072(17)
C20 0.034(2) 0.030(2) 0.026(2) 0.0116(19) 0.0189(19) 0.0066(18)
C21 0.036(3) 0.016(2) 0.034(3) -0.0011(18) 0.005(2) 0.0042(18)
C22 0.028(2) 0.021(2) 0.035(3) -0.0041(18) 0.006(2) -0.0037(19)
C23 0.026(2) 0.028(2) 0.021(2) -0.0017(18) 0.0049(18) -0.0031(18)
C24 0.031(2) 0.045(3) 0.022(2) 0.006(2) 0.0033(19) 0.016(2)
C25 0.043(3) 0.047(3) 0.047(3) 0.019(3) 0.008(3) 0.023(3)
C26 0.045(3) 0.026(3) 0.069(4) 0.017(2) 0.016(3) 0.008(3)
C27 0.051(3) 0.044(3) 0.092(5) 0.030(3) 0.027(3) 0.002(3)
C28 0.037(3) 0.052(3) 0.075(4) 0.017(3) 0.027(3) -0.018(3)
C29 0.034(3) 0.061(4) 0.041(3) 0.004(2) 0.028(2) -0.001(3)
C30 0.036(3) 0.043(3) 0.033(3) -0.004(2) 0.019(2) 0.005(2)
Cl1 0.0260(5) 0.0144(4) 0.0314(5) 0.0009(4) 0.0150(4) 0.0040(4)
Cl2 0.0516(9) 0.0594(10) 0.0962(13) 0.0178(8) 0.0241(9) -0.0287(9)
Cl3 0.0369(12) 0.0217(10) 0.0243(11) -0.0075(9) 0.0134(9) -0.0130(8)
Cl4 0.0354(14) 0.076(2) 0.0549(19) 0.0091(15) 0.0080(13) 0.0296(17)
Cl5A 0.0283(17) 0.079(3) 0.078(3) 0.0061(17) 0.0153(18) 0.008(2)
Cl5B 0.020(5) 0.065(8) 0.041(7) 0.017(5) 0.009(5) 0.016(6)
Cl6 0.0596(16) 0.0195(10) 0.0430(14) 0.0106(10) 0.0176(12) -0.0006(10)
O16 0.043(2) 0.044(2) 0.077(3) 0.0195(18) 0.037(2) 0.028(2)
O17 0.048(2) 0.046(2) 0.035(2) 0.0090(17) 0.0154(17) -0.0040(16)
O18 0.049(2) 0.049(2) 0.038(2) 0.0144(18) 0.0151(17) -0.0024(17)
O19 0.072(3) 0.054(2) 0.047(2) 0.023(2) 0.033(2) 0.0101(19)

loop_
_atom_type_symbol
_atom_type_description
_atom_type_scat_dispersion_real
_atom_type_scat_dispersion_imag
_atom_type_scat_source
C C 0.0033 0.0016 'International Tables Vol C Tables 4.2.6.8 and 6.1.1.4'
H H 0.0000 0.0000 'International Tables Vol C Tables 4.2.6.8 and 6.1.1.4'
N N 0.0061 0.0033 'International Tables Vol C Tables 4.2.6.8 and 6.1.1.4'
O O 0.0106 0.0060 'International Tables Vol C Tables 4.2.6.8 and 6.1.1.4'
Mn Mn 0.3368 0.7283 'International Tables Vol C Tables 4.2.6.8 and 6.1.1.4'
Cl Cl 0.1484 0.1585 'International Tables Vol C Tables 4.2.6.8 and 6.1.1.4'

loop_
_geom_angle_atom_site_label_1
_geom_angle_atom_site_label_2
_geom_angle_atom_site_label_3
_geom_angle_site_symmetry_1
_geom_angle_site_symmetry_3
_geom_angle
_geom_angle_publ_flag
O2 Mn1 O1 . . 86.28(12) ?
O2 Mn1 N3 . . 92.60(14) ?
O1 Mn1 N3 . . 94.14(13) ?
O2 Mn1 N1 . . 95.52(15) ?
O1 Mn1 N1 . . 93.32(13) ?
N3 Mn1 N1 . . 169.31(15) ?
O2 Mn1 N2 . . 173.95(14) ?
O1 Mn1 N2 . . 89.08(12) ?
N3 Mn1 N2 . . 83.87(15) ?
N1 Mn1 N2 . . 88.61(16) ?
O2 Mn1 N4 . . 90.63(13) ?
O1 Mn1 N4 . . 175.16(14) ?
N3 Mn1 N4 . . 89.71(15) ?
N1 Mn1 N4 . . 83.26(15) ?
N2 Mn1 N4 . . 94.25(14) ?
O2 Mn1 Mn2 . . 43.57(8) ?
O1 Mn1 Mn2 . . 42.83(8) ?
N3 Mn1 Mn2 . . 92.08(10) ?
N1 Mn1 Mn2 . . 98.60(11) ?
N2 Mn1 Mn2 . . 131.44(10) ?
N4 Mn1 Mn2 . . 134.20(10) ?
O1 Mn2 O2 . . 81.01(11) ?
O1 Mn2 O5 . . 91.51(11) ?
O2 Mn2 O5 . . 170.92(11) ?
O1 Mn2 O6 . . 171.82(11) ?
O2 Mn2 O6 . . 94.09(11) ?
O5 Mn2 O6 . . 93.92(10) ?
O1 Mn2 O3 . . 87.64(10) ?
O2 Mn2 O3 . . 94.66(11) ?
O5 Mn2 O3 . . 90.15(10) ?
O6 Mn2 O3 . . 86.24(10) ?
O1 Mn2 O4 . . 102.12(11) ?
O2 Mn2 O4 . . 92.91(11) ?
O5 Mn2 O4 . . 83.57(10) ?
O6 Mn2 O4 . . 84.58(10) ?
O3 Mn2 O4 . . 168.49(9) ?
O1 Mn2 Mn1 . . 40.72(8) ?
O2 Mn2 Mn1 . . 40.40(8) ?
O5 Mn2 Mn1 . . 132.21(8) ?
O6 Mn2 Mn1 . . 133.67(7) ?
O3 Mn2 Mn1 . . 89.21(6) ?
O4 Mn2 Mn1 . . 102.16(8) ?
O8 Mn3 O7 . . 86.63(11) ?
O8 Mn3 N5 . . 95.31(12) ?
O7 Mn3 N5 . . 94.42(12) ?
O8 Mn3 N7 . . 92.66(12) ?
O7 Mn3 N7 . . 93.53(12) ?
N5 Mn3 N7 . . 169.05(12) ?
O8 Mn3 N8 . . 88.84(12) ?
O7 Mn3 N8 . . 174.58(12) ?
N5 Mn3 N8 . . 83.04(13) ?
N7 Mn3 N8 . . 89.64(13) ?
O8 Mn3 N6 . . 173.89(12) ?
O7 Mn3 N6 . . 88.92(12) ?
N5 Mn3 N6 . . 89.20(13) ?
N7 Mn3 N6 . . 83.44(12) ?
N8 Mn3 N6 . . 95.81(12) ?
O8 Mn3 Mn4 . . 43.30(8) ?
O7 Mn3 Mn4 . . 43.48(8) ?
N5 Mn3 Mn4 . . 99.53(9) ?
N7 Mn3 Mn4 . . 91.41(9) ?
N8 Mn3 Mn4 . . 132.13(9) ?
N6 Mn3 Mn4 . . 131.84(9) ?
O8 Mn4 O7 . . 81.51(11) ?
O8 Mn4 O11 . . 172.17(11) ?
O7 Mn4 O11 . . 92.09(11) ?
O8 Mn4 O5 . 2_666 93.45(11) ?
O7 Mn4 O5 . 2_666 172.62(11) ?
O11 Mn4 O5 . 2_666 93.34(10) ?
O8 Mn4 O9 . . 92.53(10) ?
O7 Mn4 O9 . . 99.40(10) ?
O11 Mn4 O9 . . 84.01(10) ?
O5 Mn4 O9 2_666 . 86.15(10) ?
O8 Mn4 O10 . . 95.15(10) ?
O7 Mn4 O10 . . 88.53(10) ?
O11 Mn4 O10 . . 89.17(10) ?
O5 Mn4 O10 2_666 . 86.55(10) ?
O9 Mn4 O10 . . 169.69(9) ?
O8 Mn4 Mn3 . . 40.60(8) ?
O7 Mn4 Mn3 . . 41.04(8) ?
O11 Mn4 Mn3 . . 133.13(8) ?
O5 Mn4 Mn3 2_666 . 133.36(8) ?
O9 Mn4 Mn3 . . 100.44(7) ?
O10 Mn4 Mn3 . . 89.86(6) ?
O15 Mn5 O14 . . 86.53(11) ?
O15 Mn5 N11 . . 92.78(14) ?
O14 Mn5 N11 . . 94.52(14) ?
O15 Mn5 N9 . . 94.10(13) ?
O14 Mn5 N9 . . 93.53(13) ?
N11 Mn5 N9 . . 169.71(15) ?
O15 Mn5 N10 . . 89.18(13) ?
O14 Mn5 N10 . . 175.15(13) ?
N11 Mn5 N10 . . 83.40(14) ?
N9 Mn5 N10 . . 89.04(14) ?
O15 Mn5 N12 . . 175.04(14) ?
O14 Mn5 N12 . . 89.28(14) ?
N11 Mn5 N12 . . 90.20(17) ?
N9 Mn5 N12 . . 83.51(16) ?
N10 Mn5 N12 . . 95.11(15) ?
O15 Mn5 Mn6 . . 43.54(8) ?
O14 Mn5 Mn6 . . 43.05(8) ?
N11 Mn5 Mn6 . . 96.77(11) ?
N9 Mn5 Mn6 . . 93.48(10) ?
N10 Mn5 Mn6 . . 132.72(10) ?
N12 Mn5 Mn6 . . 132.11(11) ?
O14 Mn6 O15 . . 81.47(11) ?
O14 Mn6 O11 . . 172.64(11) ?
O15 Mn6 O11 . . 92.11(11) ?
O14 Mn6 O6 . . 92.30(11) ?
O15 Mn6 O6 . . 172.26(11) ?
O11 Mn6 O6 . . 94.39(11) ?
O14 Mn6 O13 . . 89.99(10) ?
O15 Mn6 O13 . . 93.85(10) ?
O11 Mn6 O13 . . 86.85(9) ?
O6 Mn6 O13 . . 90.71(10) ?
O14 Mn6 O12 . . 97.18(11) ?
O15 Mn6 O12 . . 93.50(10) ?
O11 Mn6 O12 . . 86.74(10) ?
O6 Mn6 O12 . . 82.68(10) ?
O13 Mn6 O12 . . 170.42(10) ?
O14 Mn6 Mn5 . . 40.82(8) ?
O15 Mn6 Mn5 . . 40.70(8) ?
O11 Mn6 Mn5 . . 132.53(8) ?
O6 Mn6 Mn5 . . 133.08(8) ?
O13 Mn6 Mn5 . . 90.94(6) ?
O12 Mn6 Mn5 . . 98.65(7) ?
Mn1 O1 Mn2 . . 96.45(12) ?
Mn1 O2 Mn2 . . 96.04(12) ?
C31 O3 Mn2 . . 126.7(2) ?
O13 C31 O3 2_666 . 120.8(3) y
O13 C31 O10 2_666 . 120.0(3) y
O3 C31 O10 . . 119.2(3) y
Mn2 O4 H4D . . 103(3) ?
Mn2 O4 H4E . . 112(3) ?
H4D O4 H4E . . 113(4) ?
Mn2 O5 Mn4 . 2_666 141.16(14) ?
Mn2 O5 H5D . . 106(3) ?
Mn4 O5 H5D 2_666 . 106(3) ?
Mn2 O6 Mn6 . . 140.94(13) ?
Mn2 O6 H6D . . 99(3) ?
Mn6 O6 H6D . . 111(3) ?
Mn3 O7 Mn4 . . 95.48(12) ?
Mn3 O8 Mn4 . . 96.10(12) ?
Mn4 O9 H9D . . 144(3) ?
Mn4 O9 H9E . . 110(3) ?
H9D O9 H9E . . 99(3) ?
C31 O10 Mn4 . . 126.1(2) ?
Mn4 O11 Mn6 . . 141.70(13) ?
Mn4 O11 H11D . . 110(3) ?
Mn6 O11 H11D . . 100(3) ?
Mn6 O12 H12C . . 103(3) ?
Mn6 O12 H12D . . 121(3) ?
H12C O12 H12D . . 109(3) ?
C31 O13 Mn6 2_666 . 125.7(2) ?
Mn5 O14 Mn6 . . 96.13(12) ?
Mn5 O15 Mn6 . . 95.76(12) ?
C10 N1 C1 . . 112.6(4) ?
C10 N1 Mn1 . . 109.8(3) ?
C1 N1 Mn1 . . 117.9(3) ?
C10 N1 H1 . . 105.1 ?
C1 N1 H1 . . 105.1 ?
Mn1 N1 H1 . . 105.1 ?
C3 N2 C4 . . 109.0(4) ?
C3 N2 Mn1 . . 116.4(3) ?
C4 N2 Mn1 . . 105.0(3) ?
C3 N2 H2 . . 108.7 ?
C4 N2 H2 . . 108.7 ?
Mn1 N2 H2 . . 108.7 ?
C5 N3 C6 . . 113.7(3) ?
C5 N3 Mn1 . . 109.6(3) ?
C6 N3 Mn1 . . 117.2(3) ?
C5 N3 H3 . . 105.0 ?
C6 N3 H3 . . 105.0 ?
Mn1 N3 H3 . . 105.0 ?
C8 N4 C9 . . 110.4(4) ?
C8 N4 Mn1 . . 114.8(3) ?
C9 N4 Mn1 . . 105.9(3) ?
C8 N4 H4 . . 108.5 ?
C9 N4 H4 . . 108.5 ?
Mn1 N4 H4 . . 108.5 ?
C11 N5 C20 . . 112.7(3) ?
C11 N5 Mn3 . . 117.3(2) ?
C20 N5 Mn3 . . 110.1(2) ?
C11 N5 H5 . . 105.2 ?
C20 N5 H5 . . 105.2 ?
Mn3 N5 H5 . . 105.2 ?
C13 N6 C14 . . 110.1(3) ?
C13 N6 Mn3 . . 116.1(2) ?
C14 N6 Mn3 . . 105.7(2) ?
C13 N6 H6 . . 108.2 ?
C14 N6 H6 . . 108.2 ?
Mn3 N6 H6 . . 108.2 ?
C16 N7 C15 . . 113.8(3) ?
C16 N7 Mn3 . . 117.5(2) ?
C15 N7 Mn3 . . 110.0(2) ?
C16 N7 H7 . . 104.7 ?
C15 N7 H7 . . 104.7 ?
Mn3 N7 H7 . . 104.7 ?
C18 N8 C19 . . 110.7(3) ?
C18 N8 Mn3 . . 116.4(2) ?
C19 N8 Mn3 . . 106.3(2) ?
C18 N8 H8 . . 107.7 ?
C19 N8 H8 . . 107.7 ?
Mn3 N8 H8 . . 107.7 ?
C30 N9 C21 . . 113.1(3) ?
C30 N9 Mn5 . . 110.0(3) ?
C21 N9 Mn5 . . 118.0(3) ?
C30 N9 H9 . . 104.8 ?
C21 N9 H9 . . 104.8 ?
Mn5 N9 H9 . . 104.8 ?
C24 N10 C23 . . 109.0(4) ?
C24 N10 Mn5 . . 106.1(3) ?
C23 N10 Mn5 . . 115.9(3) ?
C24 N10 H10 . . 108.5 ?
C23 N10 H10 . . 108.5 ?
Mn5 N10 H10 . . 108.5 ?
C26 N11 C25 . . 112.8(4) ?
C26 N11 Mn5 . . 117.8(3) ?
C25 N11 Mn5 . . 109.4(3) ?
C26 N11 H11 . . 105.2 ?
C25 N11 H11 . . 105.2 ?
Mn5 N11 H11 . . 105.2 ?
C29 N12 C28 . . 111.0(4) ?
C29 N12 Mn5 . . 106.2(3) ?
C28 N12 Mn5 . . 114.4(3) ?
C29 N12 H12 . . 108.3 ?
C28 N12 H12 . . 108.3 ?
Mn5 N12 H12 . . 108.3 ?
N1 C1 C2 . . 111.6(4) ?
N1 C1 H1A . . 109.3 ?
C2 C1 H1A . . 109.3 ?
N1 C1 H1B . . 109.3 ?
C2 C1 H1B . . 109.3 ?
H1A C1 H1B . . 108.0 ?
C3 C2 C1 . . 116.1(4) ?
C3 C2 H2A . . 108.3 ?
C1 C2 H2A . . 108.3 ?
C3 C2 H2B . . 108.3 ?
C1 C2 H2B . . 108.3 ?
H2A C2 H2B . . 107.4 ?
C2 C3 N2 . . 113.2(4) ?
C2 C3 H3A . . 108.9 ?
N2 C3 H3A . . 108.9 ?
C2 C3 H3B . . 108.9 ?
N2 C3 H3B . . 108.9 ?
H3A C3 H3B . . 107.8 ?
N2 C4 C5 . . 108.2(4) ?
N2 C4 H4A . . 110.1 ?
C5 C4 H4A . . 110.1 ?
N2 C4 H4B . . 110.1 ?
C5 C4 H4B . . 110.1 ?
H4A C4 H4B . . 108.4 ?
N3 C5 C4 . . 108.3(4) ?
N3 C5 H5A . . 110.0 ?
C4 C5 H5A . . 110.0 ?
N3 C5 H5B . . 110.0 ?
C4 C5 H5B . . 110.0 ?
H5A C5 H5B . . 108.4 ?
N3 C6 C7 . . 113.1(4) ?
N3 C6 H6A . . 109.0 ?
C7 C6 H6A . . 109.0 ?
N3 C6 H6B . . 109.0 ?
C7 C6 H6B . . 109.0 ?
H6A C6 H6B . . 107.8 ?
C8 C7 C6 . . 114.8(4) ?
C8 C7 H7A . . 108.6 ?
C6 C7 H7A . . 108.6 ?
C8 C7 H7B . . 108.6 ?
C6 C7 H7B . . 108.6 ?
H7A C7 H7B . . 107.5 ?
N4 C8 C7 . . 112.9(4) ?
N4 C8 H8A . . 109.0 ?
C7 C8 H8A . . 109.0 ?
N4 C8 H8B . . 109.0 ?
C7 C8 H8B . . 109.0 ?
H8A C8 H8B . . 107.8 ?
C10 C9 N4 . . 107.4(4) ?
C10 C9 H9A . . 110.2 ?
N4 C9 H9A . . 110.2 ?
C10 C9 H9B . . 110.2 ?
N4 C9 H9B . . 110.2 ?
H9A C9 H9B . . 108.5 ?
N1 C10 C9 . . 107.5(4) ?
N1 C10 H10A . . 110.2 ?
C9 C10 H10A . . 110.2 ?
N1 C10 H10B . . 110.2 ?
C9 C10 H10B . . 110.2 ?
H10A C10 H10B . . 108.5 ?
N5 C11 C12 . . 113.8(3) ?
N5 C11 H11A . . 108.8 ?
C12 C11 H11A . . 108.8 ?
N5 C11 H11B . . 108.8 ?
C12 C11 H11B . . 108.8 ?
H11A C11 H11B . . 107.7 ?
C11 C12 C13 . . 114.0(3) ?
C11 C12 H12A . . 108.7 ?
C13 C12 H12A . . 108.7 ?
C11 C12 H12B . . 108.7 ?
C13 C12 H12B . . 108.7 ?
H12A C12 H12B . . 107.6 ?
N6 C13 C12 . . 113.4(3) ?
N6 C13 H13A . . 108.9 ?
C12 C13 H13A . . 108.9 ?
N6 C13 H13B . . 108.9 ?
C12 C13 H13B . . 108.9 ?
H13A C13 H13B . . 107.7 ?
N6 C14 C15 . . 108.3(3) ?
N6 C14 H14A . . 110.0 ?
C15 C14 H14A . . 110.0 ?
N6 C14 H14B . . 110.0 ?
C15 C14 H14B . . 110.0 ?
H14A C14 H14B . . 108.4 ?
N7 C15 C14 . . 108.6(3) ?
N7 C15 H15A . . 110.0 ?
C14 C15 H15A . . 110.0 ?
N7 C15 H15B . . 110.0 ?
C14 C15 H15B . . 110.0 ?
H15A C15 H15B . . 108.4 ?
N7 C16 C17 . . 113.3(3) ?
N7 C16 H16A . . 108.9 ?
C17 C16 H16A . . 108.9 ?
N7 C16 H16B . . 108.9 ?
C17 C16 H16B . . 108.9 ?
H16A C16 H16B . . 107.7 ?
C18 C17 C16 . . 114.1(3) ?
C18 C17 H17A . . 108.7 ?
C16 C17 H17A . . 108.7 ?
C18 C17 H17B . . 108.7 ?
C16 C17 H17B . . 108.7 ?
H17A C17 H17B . . 107.6 ?
N8 C18 C17 . . 112.7(3) ?
N8 C18 H18A . . 109.0 ?
C17 C18 H18A . . 109.0 ?
N8 C18 H18B . . 109.0 ?
C17 C18 H18B . . 109.0 ?
H18A C18 H18B . . 107.8 ?
N8 C19 C20 . . 108.2(3) ?
N8 C19 H19A . . 110.1 ?
C20 C19 H19A . . 110.1 ?
N8 C19 H19B . . 110.1 ?
C20 C19 H19B . . 110.1 ?
H19A C19 H19B . . 108.4 ?
C19 C20 N5 . . 106.9(3) ?
C19 C20 H20A . . 110.3 ?
N5 C20 H20A . . 110.3 ?
C19 C20 H20B . . 110.3 ?
N5 C20 H20B . . 110.3 ?
H20A C20 H20B . . 108.6 ?
N9 C21 C22 . . 113.5(4) ?
N9 C21 H21A . . 108.9 ?
C22 C21 H21A . . 108.9 ?
N9 C21 H21B . . 108.9 ?
C22 C21 H21B . . 108.9 ?
H21A C21 H21B . . 107.7 ?
C23 C22 C21 . . 113.9(3) ?
C23 C22 H22A . . 108.8 ?
C21 C22 H22A . . 108.8 ?
C23 C22 H22B . . 108.8 ?
C21 C22 H22B . . 108.8 ?
H22A C22 H22B . . 107.7 ?
N10 C23 C22 . . 112.2(4) ?
N10 C23 H23A . . 109.2 ?
C22 C23 H23A . . 109.2 ?
N10 C23 H23B . . 109.2 ?
C22 C23 H23B . . 109.2 ?
H23A C23 H23B . . 107.9 ?
N10 C24 C25 . . 108.3(4) ?
N10 C24 H24A . . 110.0 ?
C25 C24 H24A . . 110.0 ?
N10 C24 H24B . . 110.0 ?
C25 C24 H24B . . 110.0 ?
H24A C24 H24B . . 108.4 ?
C24 C25 N11 . . 107.2(4) ?
C24 C25 H25A . . 110.3 ?
N11 C25 H25A . . 110.3 ?
C24 C25 H25B . . 110.3 ?
N11 C25 H25B . . 110.3 ?
H25A C25 H25B . . 108.5 ?
N11 C26 C27 . . 113.2(4) ?
N11 C26 H26A . . 108.9 ?
C27 C26 H26A . . 108.9 ?
N11 C26 H26B . . 108.9 ?
C27 C26 H26B . . 108.9 ?
H26A C26 H26B . . 107.8 ?
C26 C27 C28 . . 114.8(5) ?
C26 C27 H27A . . 108.6 ?
C28 C27 H27A . . 108.6 ?
C26 C27 H27B . . 108.6 ?
C28 C27 H27B . . 108.6 ?
H27A C27 H27B . . 107.6 ?
N12 C28 C27 . . 112.5(5) ?
N12 C28 H28A . . 109.1 ?
C27 C28 H28A . . 109.1 ?
N12 C28 H28B . . 109.1 ?
C27 C28 H28B . . 109.1 ?
H28A C28 H28B . . 107.8 ?
N12 C29 C30 . . 109.0(4) ?
N12 C29 H29A . . 109.9 ?
C30 C29 H29A . . 109.9 ?
N12 C29 H29B . . 109.9 ?
C30 C29 H29B . . 109.9 ?
H29A C29 H29B . . 108.3 ?
N9 C30 C29 . . 108.1(4) ?
N9 C30 H30A . . 110.1 ?
C29 C30 H30A . . 110.1 ?
N9 C30 H30B . . 110.1 ?
C29 C30 H30B . . 110.1 ?
H30A C30 H30B . . 108.4 ?
O27 Cl3 O28 . . 116.6(4) ?
O29 Cl4 O26A . . 120.7(8) ?
O30 Cl4 O26A . . 94.1(7) ?
O31 Cl5A O20 1_455 . 125.5(7) ?
Cl5B O20 Cl5A . . 144.3(10) ?

loop_
_geom_bond_atom_site_label_1
_geom_bond_atom_site_label_2
_geom_bond_site_symmetry_2
_geom_bond_distance
_geom_bond_publ_flag
Mn1 O2 . 1.779(3) y
Mn1 O1 . 1.792(2) y
Mn1 N3 . 2.037(4) y
Mn1 N1 . 2.041(4) y
Mn1 N2 . 2.100(3) y
Mn1 N4 . 2.100(3) y
Mn1 Mn2 . 2.7295(8) ?
Mn2 O1 . 1.867(3) y
Mn2 O2 . 1.892(3) y
Mn2 O5 . 1.937(2) y
Mn2 O6 . 1.943(2) y
Mn2 O3 . 2.327(3) y
Mn2 O4 . 2.339(3) y
Mn3 O8 . 1.783(2) y
Mn3 O7 . 1.797(2) y
Mn3 N5 . 2.043(3) y
Mn3 N7 . 2.047(3) y
Mn3 N8 . 2.098(3) y
Mn3 N6 . 2.105(3) y
Mn3 Mn4 . 2.7237(8) ?
Mn4 O8 . 1.879(2) y
Mn4 O7 . 1.883(2) y
Mn4 O11 . 1.935(2) ?
Mn4 O5 2_666 1.943(3) y
Mn4 O9 . 2.311(3) y
Mn4 O10 . 2.315(2) y
Mn5 O15 . 1.783(3) y
Mn5 O14 . 1.788(3) y
Mn5 N11 . 2.034(4) y
Mn5 N9 . 2.038(3) y
Mn5 N10 . 2.093(3) y
Mn5 N12 . 2.095(4) y
Mn5 Mn6 . 2.7204(9) ?
Mn6 O14 . 1.868(3) y
Mn6 O15 . 1.883(2) y
Mn6 O11 . 1.937(3) y
Mn6 O6 . 1.949(2) y
Mn6 O13 . 2.302(2) y
Mn6 O12 . 2.335(3) y
O3 C31 . 1.293(4) y
C31 O13 2_666 1.289(4) y
C31 O10 . 1.301(4) y
O4 H4D . 0.82(4) ?
O4 H4E . 0.82(4) ?
O5 Mn4 2_666 1.943(3) ?
O5 H5D . 0.84(4) ?
O6 H6D . 0.82(4) ?
O9 H9D . 0.84(4) ?
O9 H9E . 0.87(3) ?
O11 H11D . 0.83(4) ?
O12 H12C . 0.83(5) ?
O12 H12D . 0.82(5) ?
O13 C31 2_666 1.289(4) ?
N1 C10 . 1.486(6) ?
N1 C1 . 1.509(6) ?
N1 H1 . 0.93 ?
N2 C3 . 1.494(6) ?
N2 C4 . 1.495(6) ?
N2 H2 . 0.93 ?
N3 C5 . 1.489(6) ?
N3 C6 . 1.497(5) ?
N3 H3 . 0.93 ?
N4 C8 . 1.468(6) ?
N4 C9 . 1.509(6) ?
N4 H4 . 0.93 ?
N5 C11 . 1.492(5) ?
N5 C20 . 1.501(5) ?
N5 H5 . 0.93 ?
N6 C13 . 1.481(5) ?
N6 C14 . 1.498(5) ?
N6 H6 . 0.93 ?
N7 C16 . 1.482(5) ?
N7 C15 . 1.488(5) ?
N7 H7 . 0.93 ?
N8 C18 . 1.473(5) ?
N8 C19 . 1.490(5) ?
N8 H8 . 0.93 ?
N9 C30 . 1.483(6) ?
N9 C21 . 1.493(6) ?
N9 H9 . 0.93 ?
N10 C24 . 1.486(5) ?
N10 C23 . 1.492(6) ?
N10 H10 . 0.93 ?
N11 C26 . 1.470(6) ?
N11 C25 . 1.503(6) ?
N11 H11 . 0.93 ?
N12 C29 . 1.470(7) ?
N12 C28 . 1.511(6) ?
N12 H12 . 0.93 ?
C1 C2 . 1.517(8) ?
C1 H1A . 0.99 ?
C1 H1B . 0.99 ?
C2 C3 . 1.489(8) ?
C2 H2A . 0.99 ?
C2 H2B . 0.99 ?
C3 H3A . 0.99 ?
C3 H3B . 0.99 ?
C4 C5 . 1.497(7) ?
C4 H4A . 0.99 ?
C4 H4B . 0.99 ?
C5 H5A . 0.99 ?
C5 H5B . 0.99 ?
C6 C7 . 1.531(7) ?
C6 H6A . 0.99 ?
C6 H6B . 0.99 ?
C7 C8 . 1.484(8) ?
C7 H7A . 0.99 ?
C7 H7B . 0.99 ?
C8 H8A . 0.99 ?
C8 H8B . 0.99 ?
C9 C10 . 1.498(8) ?
C9 H9A . 0.99 ?
C9 H9B . 0.99 ?
C10 H10A . 0.99 ?
C10 H10B . 0.99 ?
C11 C12 . 1.505(6) ?
C11 H11A . 0.99 ?
C11 H11B . 0.99 ?
C12 C13 . 1.510(6) ?
C12 H12A . 0.99 ?
C12 H12B . 0.99 ?
C13 H13A . 0.99 ?
C13 H13B . 0.99 ?
C14 C15 . 1.498(6) ?
C14 H14A . 0.99 ?
C14 H14B . 0.99 ?
C15 H15A . 0.99 ?
C15 H15B . 0.99 ?
C16 C17 . 1.535(5) ?
C16 H16A . 0.99 ?
C16 H16B . 0.99 ?
C17 C18 . 1.503(6) ?
C17 H17A . 0.99 ?
C17 H17B . 0.99 ?
C18 H18A . 0.99 ?
C18 H18B . 0.99 ?
C19 C20 . 1.500(6) ?
C19 H19A . 0.99 ?
C19 H19B . 0.99 ?
C20 H20A . 0.99 ?
C20 H20B . 0.99 ?
C21 C22 . 1.532(6) ?
C21 H21A . 0.99 ?
C21 H21B . 0.99 ?
C22 C23 . 1.506(6) ?
C22 H22A . 0.99 ?
C22 H22B . 0.99 ?
C23 H23A . 0.99 ?
C23 H23B . 0.99 ?
C24 C25 . 1.489(8) ?
C24 H24A . 0.99 ?
C24 H24B . 0.99 ?
C25 H25A . 0.99 ?
C25 H25B . 0.99 ?
C26 C27 . 1.508(8) ?
C26 H26A . 0.99 ?
C26 H26B . 0.99 ?
C27 C28 . 1.528(9) ?
C27 H27A . 0.99 ?
C27 H27B . 0.99 ?
C28 H28A . 0.99 ?
C28 H28B . 0.99 ?
C29 C30 . 1.506(8) ?
C29 H29A . 0.99 ?
C29 H29B . 0.99 ?
C30 H30A . 0.99 ?
C30 H30B . 0.99 ?
Cl3 O27 . 1.507(8) ?
Cl3 O28 . 1.697(8) ?
Cl4 O29 . 0.945(10) ?
Cl4 O30 . 1.597(19) ?
Cl4 O26A . 2.127(13) ?
Cl5A O31 1_455 1.304(12) ?
Cl5A O20 . 1.806(11) ?
Cl5B O20 . 1.169(16) ?
O29 O30 . 0.873(17) ?
O31 Cl5A 1_655 1.304(12) ?

loop_
_geom_hbond_atom_site_label_D
_geom_hbond_atom_site_label_H
_geom_hbond_atom_site_label_A
_geom_hbond_site_symmetry_A
_geom_hbond_distance_DH
_geom_hbond_distance_HA
_geom_hbond_distance_DA
_geom_hbond_angle_DHA
N6 H6 Cl1 . 0.93 2.51 3.413(3) 163
N8 H8 Cl1 . 0.93 2.27 3.198(3) 174
O4 H4E Cl2 . 0.82(4) 2.33(3) 3.106(3) 158(4)
N1 H1 Cl2 . 0.93 2.49 3.285(4) 143
N2 H2 Cl3 . 0.93 2.46 3.338(4) 157
N4 H4 Cl3 . 0.93 2.46 3.384(4) 174
N11 H11 Cl4 . 0.93 2.37 3.148(5) 141
N10 H10 Cl5A . 0.93 2.68 3.523(6) 152
N10 H10 Cl5B . 0.93 2.49 3.185(12) 132
N5 H5 Cl6 . 0.93 2.32 3.138(4) 147
O4 H4D O14 . 0.82(4) 1.90(2) 2.701(4) 166(4)
O5 H5D O13 . 0.84(4) 1.86(2) 2.674(3) 164(4)
O6 H6D O10 . 0.82(4) 1.88(2) 2.681(4) 166(4)
O9 H9E O1 2_666 0.87(3) 1.83(2) 2.665(4) 161(4)
O11 H11D O3 2_666 0.83(2) 1.85(2) 2.675(3) 172(4)
O12 H12C O7 . 0.83(5) 1.88(5) 2.704(4) 171(4)
O12 H12D Cl4 . 0.82(2) 2.26(2) 3.065(4) 165(4)
N2 H2 O28 . 0.93 2.08 2.952(9) 156
N3 H3 O3 . 0.93 1.99 2.798(4) 144
N7 H7 O10 . 0.93 1.99 2.790(4) 143
N9 H9 O13 . 0.93 2.14 2.896(4) 138
N10 H10 O20 . 0.93 2.02 2.912(10) 160

loop_
_geom_torsion_atom_site_label_1
_geom_torsion_atom_site_label_2
_geom_torsion_atom_site_label_3
_geom_torsion_atom_site_label_4
_geom_torsion_site_symmetry_1
_geom_torsion_site_symmetry_2
_geom_torsion_site_symmetry_3
_geom_torsion_site_symmetry_4
_geom_torsion
_geom_torsion_publ_flag
O2 Mn1 Mn2 O1 . . . . -174.57(19) ?
N3 Mn1 Mn2 O1 . . . . 93.85(16) ?
N1 Mn1 Mn2 O1 . . . . -85.59(17) ?
N2 Mn1 Mn2 O1 . . . . 10.20(19) ?
N4 Mn1 Mn2 O1 . . . . -174.5(2) ?
O1 Mn1 Mn2 O2 . . . . 174.57(19) ?
N3 Mn1 Mn2 O2 . . . . -91.58(17) ?
N1 Mn1 Mn2 O2 . . . . 88.98(18) ?
N2 Mn1 Mn2 O2 . . . . -175.2(2) ?
N4 Mn1 Mn2 O2 . . . . 0.0(2) ?
O2 Mn1 Mn2 O5 . . . . -172.38(17) ?
O1 Mn1 Mn2 O5 . . . . 2.18(16) ?
N3 Mn1 Mn2 O5 . . . . 96.03(15) ?
N1 Mn1 Mn2 O5 . . . . -83.40(15) ?
N2 Mn1 Mn2 O5 . . . . 12.38(18) ?
N4 Mn1 Mn2 O5 . . . . -172.35(18) ?
O2 Mn1 Mn2 O6 . . . . 14.10(17) ?
O1 Mn1 Mn2 O6 . . . . -171.34(17) ?
N3 Mn1 Mn2 O6 . . . . -77.49(15) ?
N1 Mn1 Mn2 O6 . . . . 103.07(16) ?
N2 Mn1 Mn2 O6 . . . . -161.14(18) ?
N4 Mn1 Mn2 O6 . . . . 14.1(2) ?
O2 Mn1 Mn2 O3 . . . . 98.13(15) ?
O1 Mn1 Mn2 O3 . . . . -87.30(14) ?
N3 Mn1 Mn2 O3 . . . . 6.55(12) ?
N1 Mn1 Mn2 O3 . . . . -172.89(13) ?
N2 Mn1 Mn2 O3 . . . . -77.10(16) ?
N4 Mn1 Mn2 O3 . . . . 98.17(17) ?
O2 Mn1 Mn2 O4 . . . . -80.04(16) ?
O1 Mn1 Mn2 O4 . . . . 94.53(15) ?
N3 Mn1 Mn2 O4 . . . . -171.62(12) ?
N1 Mn1 Mn2 O4 . . . . 8.94(13) ?
N2 Mn1 Mn2 O4 . . . . 104.73(16) ?
N4 Mn1 Mn2 O4 . . . . -80.00(17) ?
O7 Mn3 Mn4 O8 . . . . 173.98(17) ?
N5 Mn3 Mn4 O8 . . . . 87.63(15) ?
N7 Mn3 Mn4 O8 . . . . -92.38(15) ?
N8 Mn3 Mn4 O8 . . . . -1.59(17) ?
N6 Mn3 Mn4 O8 . . . . -174.83(17) ?
O8 Mn3 Mn4 O7 . . . . -173.98(17) ?
N5 Mn3 Mn4 O7 . . . . -86.36(15) ?
N7 Mn3 Mn4 O7 . . . . 93.64(15) ?
N8 Mn3 Mn4 O7 . . . . -175.57(17) ?
N6 Mn3 Mn4 O7 . . . . 11.19(16) ?
O8 Mn3 Mn4 O11 . . . . -173.18(16) ?
O7 Mn3 Mn4 O11 . . . . 0.81(15) ?
N5 Mn3 Mn4 O11 . . . . -85.55(14) ?
N7 Mn3 Mn4 O11 . . . . 94.45(14) ?
N8 Mn3 Mn4 O11 . . . . -174.76(16) ?
N6 Mn3 Mn4 O11 . . . . 12.00(16) ?
O8 Mn3 Mn4 O5 . . . 2_666 12.97(15) ?
O7 Mn3 Mn4 O5 . . . 2_666 -173.04(16) ?
N5 Mn3 Mn4 O5 . . . 2_666 100.60(14) ?
N7 Mn3 Mn4 O5 . . . 2_666 -79.40(14) ?
N8 Mn3 Mn4 O5 . . . 2_666 11.39(17) ?
N6 Mn3 Mn4 O5 . . . 2_666 -161.85(15) ?
O8 Mn3 Mn4 O9 . . . . -81.61(14) ?
O7 Mn3 Mn4 O9 . . . . 92.37(14) ?
N5 Mn3 Mn4 O9 . . . . 6.01(12) ?
N7 Mn3 Mn4 O9 . . . . -173.99(12) ?
N8 Mn3 Mn4 O9 . . . . -83.20(14) ?
N6 Mn3 Mn4 O9 . . . . 103.56(14) ?
O8 Mn3 Mn4 O10 . . . . 98.10(13) ?
O7 Mn3 Mn4 O10 . . . . -87.92(13) ?
N5 Mn3 Mn4 O10 . . . . -174.28(11) ?
N7 Mn3 Mn4 O10 . . . . 5.72(11) ?
N8 Mn3 Mn4 O10 . . . . 96.51(14) ?
N6 Mn3 Mn4 O10 . . . . -76.73(13) ?
O15 Mn5 Mn6 O14 . . . . 176.28(17) ?
N11 Mn5 Mn6 O14 . . . . 89.38(17) ?
N9 Mn5 Mn6 O14 . . . . -91.44(16) ?
N10 Mn5 Mn6 O14 . . . . 176.65(18) ?
N12 Mn5 Mn6 O14 . . . . -7.0(2) ?
O14 Mn5 Mn6 O15 . . . . -176.28(17) ?
N11 Mn5 Mn6 O15 . . . . -86.89(17) ?
N9 Mn5 Mn6 O15 . . . . 92.28(16) ?
N10 Mn5 Mn6 O15 . . . . 0.37(17) ?
N12 Mn5 Mn6 O15 . . . . 176.7(2) ?
O15 Mn5 Mn6 O11 . . . . -8.24(15) ?
O14 Mn5 Mn6 O11 . . . . 175.48(16) ?
N11 Mn5 Mn6 O11 . . . . -95.13(16) ?
N9 Mn5 Mn6 O11 . . . . 84.04(14) ?
N10 Mn5 Mn6 O11 . . . . -7.87(17) ?
N12 Mn5 Mn6 O11 . . . . 168.44(18) ?
O15 Mn5 Mn6 O6 . . . . 173.33(16) ?
O14 Mn5 Mn6 O6 . . . . -2.95(16) ?
N11 Mn5 Mn6 O6 . . . . 86.44(16) ?
N9 Mn5 Mn6 O6 . . . . -94.39(15) ?
N10 Mn5 Mn6 O6 . . . . 173.70(16) ?
N12 Mn5 Mn6 O6 . . . . -10.0(2) ?
O15 Mn5 Mn6 O13 . . . . -94.82(13) ?
O14 Mn5 Mn6 O13 . . . . 88.90(14) ?
N11 Mn5 Mn6 O13 . . . . 178.29(13) ?
N9 Mn5 Mn6 O13 . . . . -2.54(12) ?
N10 Mn5 Mn6 O13 . . . . -94.45(15) ?
N12 Mn5 Mn6 O13 . . . . 81.86(17) ?
O15 Mn5 Mn6 O12 . . . . 85.29(14) ?
O14 Mn5 Mn6 O12 . . . . -90.99(14) ?
N11 Mn5 Mn6 O12 . . . . -1.60(14) ?
N9 Mn5 Mn6 O12 . . . . 177.57(12) ?
N10 Mn5 Mn6 O12 . . . . 85.66(15) ?
N12 Mn5 Mn6 O12 . . . . -98.03(17) ?
O2 Mn1 O1 Mn2 . . . . 3.75(13) ?
N3 Mn1 O1 Mn2 . . . . -88.59(14) ?
N1 Mn1 O1 Mn2 . . . . 99.07(15) ?
N2 Mn1 O1 Mn2 . . . . -172.37(14) ?
O2 Mn2 O1 Mn1 . . . . -3.56(12) ?
O5 Mn2 O1 Mn1 . . . . -178.38(12) ?
O3 Mn2 O1 Mn1 . . . . 91.53(11) ?
O4 Mn2 O1 Mn1 . . . . -94.63(12) ?
O1 Mn1 O2 Mn2 . . . . -3.70(13) ?
N3 Mn1 O2 Mn2 . . . . 90.28(14) ?
N1 Mn1 O2 Mn2 . . . . -96.68(14) ?
N4 Mn1 O2 Mn2 . . . . -179.97(15) ?
O1 Mn2 O2 Mn1 . . . . 3.59(12) ?
O6 Mn2 O2 Mn1 . . . . -169.83(12) ?
O3 Mn2 O2 Mn1 . . . . -83.28(12) ?
O4 Mn2 O2 Mn1 . . . . 105.40(13) ?
O1 Mn2 O3 C31 . . . . 178.5(3) ?
O2 Mn2 O3 C31 . . . . -100.7(3) ?
O5 Mn2 O3 C31 . . . . 87.0(3) ?
O6 Mn2 O3 C31 . . . . -6.9(3) ?
O4 Mn2 O3 C31 . . . . 30.2(6) ?
Mn1 Mn2 O3 C31 . . . . -140.8(3) ?
Mn2 O3 C31 O13 . . . 2_666 -141.3(3) ?
Mn2 O3 C31 O10 . . . . 38.1(4) ?
O1 Mn2 O5 Mn4 . . . 2_666 -48.7(2) ?
O6 Mn2 O5 Mn4 . . . 2_666 125.2(2) ?
O3 Mn2 O5 Mn4 . . . 2_666 38.9(2) ?
O4 Mn2 O5 Mn4 . . . 2_666 -150.8(2) ?
Mn1 Mn2 O5 Mn4 . . . 2_666 -50.2(3) ?
O2 Mn2 O6 Mn6 . . . . -143.2(2) ?
O5 Mn2 O6 Mn6 . . . . 32.5(2) ?
O3 Mn2 O6 Mn6 . . . . 122.4(2) ?
O4 Mn2 O6 Mn6 . . . . -50.7(2) ?
Mn1 Mn2 O6 Mn6 . . . . -152.32(16) ?
O14 Mn6 O6 Mn2 . . . . 54.3(2) ?
O11 Mn6 O6 Mn2 . . . . -122.6(2) ?
O13 Mn6 O6 Mn2 . . . . -35.7(2) ?
O12 Mn6 O6 Mn2 . . . . 151.3(2) ?
Mn5 Mn6 O6 Mn2 . . . . 56.2(3) ?
O8 Mn3 O7 Mn4 . . . . 4.13(11) ?
N5 Mn3 O7 Mn4 . . . . 99.20(13) ?
N7 Mn3 O7 Mn4 . . . . -88.33(12) ?
N6 Mn3 O7 Mn4 . . . . -171.69(12) ?
O8 Mn4 O7 Mn3 . . . . -3.95(11) ?
O11 Mn4 O7 Mn3 . . . . -179.41(11) ?
O9 Mn4 O7 Mn3 . . . . -95.13(11) ?
O10 Mn4 O7 Mn3 . . . . 91.48(11) ?
O7 Mn3 O8 Mn4 . . . . -4.14(11) ?
N5 Mn3 O8 Mn4 . . . . -98.28(13) ?
N7 Mn3 O8 Mn4 . . . . 89.24(12) ?
N8 Mn3 O8 Mn4 . . . . 178.82(12) ?
O7 Mn4 O8 Mn3 . . . . 3.99(11) ?
O5 Mn4 O8 Mn3 2_666 . . . -170.59(11) ?
O9 Mn4 O8 Mn3 . . . . 103.12(11) ?
O10 Mn4 O8 Mn3 . . . . -83.75(11) ?
O13 C31 O10 Mn4 2_666 . . . 36.4(4) ?
O3 C31 O10 Mn4 . . . . -142.9(2) ?
O8 Mn4 O10 C31 . . . . -97.8(3) ?
O7 Mn4 O10 C31 . . . . -179.2(3) ?
O11 Mn4 O10 C31 . . . . 88.7(3) ?
O5 Mn4 O10 C31 2_666 . . . -4.7(3) ?
O9 Mn4 O10 C31 . . . . 40.3(7) ?
Mn3 Mn4 O10 C31 . . . . -138.1(3) ?
O7 Mn4 O11 Mn6 . . . . -49.4(2) ?
O5 Mn4 O11 Mn6 2_666 . . . 125.6(2) ?
O9 Mn4 O11 Mn6 . . . . -148.7(2) ?
O10 Mn4 O11 Mn6 . . . . 39.1(2) ?
Mn3 Mn4 O11 Mn6 . . . . -50.0(3) ?
O15 Mn6 O11 Mn4 . . . . 140.5(2) ?
O6 Mn6 O11 Mn4 . . . . -35.3(2) ?
O13 Mn6 O11 Mn4 . . . . -125.7(2) ?
O12 Mn6 O11 Mn4 . . . . 47.1(2) ?
Mn5 Mn6 O11 Mn4 . . . . 145.89(16) ?
O14 Mn6 O13 C31 . . . 2_666 178.3(3) ?
O15 Mn6 O13 C31 . . . 2_666 96.8(3) ?
O11 Mn6 O13 C31 . . . 2_666 4.9(3) ?
O6 Mn6 O13 C31 . . . 2_666 -89.4(3) ?
Mn5 Mn6 O13 C31 . . . 2_666 137.5(3) ?
O15 Mn5 O14 Mn6 . . . . -2.57(12) ?
N11 Mn5 O14 Mn6 . . . . -95.08(15) ?
N9 Mn5 O14 Mn6 . . . . 91.33(14) ?
N12 Mn5 O14 Mn6 . . . . 174.78(15) ?
O15 Mn6 O14 Mn5 . . . . 2.45(11) ?
O6 Mn6 O14 Mn5 . . . . 177.85(11) ?
O13 Mn6 O14 Mn5 . . . . -91.44(11) ?
O12 Mn6 O14 Mn5 . . . . 94.94(12) ?
O14 Mn5 O15 Mn6 . . . . 2.54(12) ?
N11 Mn5 O15 Mn6 . . . . 96.91(14) ?
N9 Mn5 O15 Mn6 . . . . -90.75(13) ?
N10 Mn5 O15 Mn6 . . . . -179.73(13) ?
O14 Mn6 O15 Mn5 . . . . -2.46(11) ?
O11 Mn6 O15 Mn5 . . . . 173.93(11) ?
O13 Mn6 O15 Mn5 . . . . 86.95(11) ?
O12 Mn6 O15 Mn5 . . . . -99.20(11) ?
O2 Mn1 N1 C10 . . . . -101.6(4) ?
O1 Mn1 N1 C10 . . . . 171.9(4) ?
N3 Mn1 N1 C10 . . . . 37.6(10) ?
N2 Mn1 N1 C10 . . . . 82.9(4) ?
N4 Mn1 N1 C10 . . . . -11.6(4) ?
Mn2 Mn1 N1 C10 . . . . -145.4(3) ?
O2 Mn1 N1 C1 . . . . 127.8(3) ?
O1 Mn1 N1 C1 . . . . 41.2(3) ?
N3 Mn1 N1 C1 . . . . -93.0(8) ?
N2 Mn1 N1 C1 . . . . -47.8(3) ?
N4 Mn1 N1 C1 . . . . -142.3(3) ?
Mn2 Mn1 N1 C1 . . . . 83.9(3) ?
O1 Mn1 N2 C3 . . . . -46.7(3) ?
N3 Mn1 N2 C3 . . . . -141.0(3) ?
N1 Mn1 N2 C3 . . . . 46.6(3) ?
N4 Mn1 N2 C3 . . . . 129.7(3) ?
Mn2 Mn1 N2 C3 . . . . -53.7(4) ?
O1 Mn1 N2 C4 . . . . 73.9(3) ?
N3 Mn1 N2 C4 . . . . -20.4(3) ?
N1 Mn1 N2 C4 . . . . 167.2(3) ?
N4 Mn1 N2 C4 . . . . -109.6(3) ?
Mn2 Mn1 N2 C4 . . . . 67.0(3) ?
O2 Mn1 N3 C5 . . . . 176.5(3) ?
O1 Mn1 N3 C5 . . . . -97.1(3) ?
N1 Mn1 N3 C5 . . . . 37.1(9) ?
N2 Mn1 N3 C5 . . . . -8.4(3) ?
N4 Mn1 N3 C5 . . . . 85.9(3) ?
Mn2 Mn1 N3 C5 . . . . -139.9(3) ?
O2 Mn1 N3 C6 . . . . 45.0(3) ?
O1 Mn1 N3 C6 . . . . 131.4(3) ?
N1 Mn1 N3 C6 . . . . -94.4(8) ?
N2 Mn1 N3 C6 . . . . -140.0(3) ?
N4 Mn1 N3 C6 . . . . -45.7(3) ?
Mn2 Mn1 N3 C6 . . . . 88.6(3) ?
O2 Mn1 N4 C8 . . . . -44.9(3) ?
N3 Mn1 N4 C8 . . . . 47.7(3) ?
N1 Mn1 N4 C8 . . . . -140.3(4) ?
N2 Mn1 N4 C8 . . . . 131.6(3) ?
Mn2 Mn1 N4 C8 . . . . -44.9(4) ?
O2 Mn1 N4 C9 . . . . 77.2(3) ?
N3 Mn1 N4 C9 . . . . 169.8(3) ?
N1 Mn1 N4 C9 . . . . -18.3(3) ?
N2 Mn1 N4 C9 . . . . -106.4(3) ?
Mn2 Mn1 N4 C9 . . . . 77.2(3) ?
O8 Mn3 N5 C11 . . . . 130.4(3) ?
O7 Mn3 N5 C11 . . . . 43.4(3) ?
N7 Mn3 N5 C11 . . . . -93.1(7) ?
N8 Mn3 N5 C11 . . . . -141.4(3) ?
N6 Mn3 N5 C11 . . . . -45.5(3) ?
Mn4 Mn3 N5 C11 . . . . 86.9(3) ?
O8 Mn3 N5 C20 . . . . -99.0(3) ?
O7 Mn3 N5 C20 . . . . 174.0(3) ?
N7 Mn3 N5 C20 . . . . 37.6(8) ?
N8 Mn3 N5 C20 . . . . -10.8(3) ?
N6 Mn3 N5 C20 . . . . 85.2(3) ?
Mn4 Mn3 N5 C20 . . . . -142.5(2) ?
O7 Mn3 N6 C13 . . . . -48.7(3) ?
N5 Mn3 N6 C13 . . . . 45.7(3) ?
N7 Mn3 N6 C13 . . . . -142.4(3) ?
N8 Mn3 N6 C13 . . . . 128.6(3) ?
Mn4 Mn3 N6 C13 . . . . -56.4(3) ?
O7 Mn3 N6 C14 . . . . 73.6(2) ?
N5 Mn3 N6 C14 . . . . 168.1(2) ?
N7 Mn3 N6 C14 . . . . -20.1(2) ?
N8 Mn3 N6 C14 . . . . -109.0(2) ?
Mn4 Mn3 N6 C14 . . . . 65.9(3) ?
O8 Mn3 N7 C16 . . . . 44.0(3) ?
O7 Mn3 N7 C16 . . . . 130.8(2) ?
N5 Mn3 N7 C16 . . . . -92.7(7) ?
N8 Mn3 N7 C16 . . . . -44.8(3) ?
N6 Mn3 N7 C16 . . . . -140.7(3) ?
Mn4 Mn3 N7 C16 . . . . 87.4(2) ?
O8 Mn3 N7 C15 . . . . 176.5(2) ?
O7 Mn3 N7 C15 . . . . -96.7(2) ?
N5 Mn3 N7 C15 . . . . 39.8(8) ?
N8 Mn3 N7 C15 . . . . 87.7(2) ?
N6 Mn3 N7 C15 . . . . -8.2(2) ?
Mn4 Mn3 N7 C15 . . . . -140.2(2) ?
O8 Mn3 N8 C18 . . . . -47.0(3) ?
N5 Mn3 N8 C18 . . . . -142.5(3) ?
N7 Mn3 N8 C18 . . . . 45.7(3) ?
N6 Mn3 N8 C18 . . . . 129.0(3) ?
Mn4 Mn3 N8 C18 . . . . -45.9(3) ?
N5 Mn3 N8 C19 . . . . -18.7(2) ?
N7 Mn3 N8 C19 . . . . 169.4(3) ?
N6 Mn3 N8 C19 . . . . -107.2(2) ?
Mn4 Mn3 N8 C19 . . . . 77.9(3) ?
O15 Mn5 N9 C30 . . . . -175.0(3) ?
O14 Mn5 N9 C30 . . . . 98.2(3) ?
N11 Mn5 N9 C30 . . . . -43.2(10) ?
N10 Mn5 N9 C30 . . . . -85.9(3) ?
N12 Mn5 N9 C30 . . . . 9.4(3) ?
Mn6 Mn5 N9 C30 . . . . 141.4(3) ?
O15 Mn5 N9 C21 . . . . -43.2(3) ?
O14 Mn5 N9 C21 . . . . -130.0(3) ?
N11 Mn5 N9 C21 . . . . 88.6(9) ?
N10 Mn5 N9 C21 . . . . 45.9(3) ?
N12 Mn5 N9 C21 . . . . 141.1(3) ?
Mn6 Mn5 N9 C21 . . . . -86.9(3) ?
O15 Mn5 N10 C24 . . . . -74.8(3) ?
N11 Mn5 N10 C24 . . . . 18.1(3) ?
N9 Mn5 N10 C24 . . . . -168.9(3) ?
N12 Mn5 N10 C24 . . . . 107.7(3) ?
Mn6 Mn5 N10 C24 . . . . -75.0(3) ?
O15 Mn5 N10 C23 . . . . 46.4(3) ?
N11 Mn5 N10 C23 . . . . 139.3(3) ?
N9 Mn5 N10 C23 . . . . -47.7(3) ?
N12 Mn5 N10 C23 . . . . -131.1(3) ?
Mn6 Mn5 N10 C23 . . . . 46.1(3) ?
O15 Mn5 N11 C26 . . . . -129.2(3) ?
O14 Mn5 N11 C26 . . . . -42.4(3) ?
N9 Mn5 N11 C26 . . . . 98.9(9) ?
N10 Mn5 N11 C26 . . . . 142.0(4) ?
N12 Mn5 N11 C26 . . . . 46.8(3) ?
Mn6 Mn5 N11 C26 . . . . -85.7(3) ?
O15 Mn5 N11 C25 . . . . 100.1(4) ?
O14 Mn5 N11 C25 . . . . -173.1(3) ?
N9 Mn5 N11 C25 . . . . -31.7(11) ?
N10 Mn5 N11 C25 . . . . 11.3(4) ?
N12 Mn5 N11 C25 . . . . -83.8(4) ?
Mn6 Mn5 N11 C25 . . . . 143.7(3) ?
O14 Mn5 N12 C29 . . . . -74.7(3) ?
N11 Mn5 N12 C29 . . . . -169.2(3) ?
N9 Mn5 N12 C29 . . . . 18.9(3) ?
N10 Mn5 N12 C29 . . . . 107.4(3) ?
Mn6 Mn5 N12 C29 . . . . -69.9(3) ?
N11 Mn5 N12 C28 . . . . -46.4(4) ?
N9 Mn5 N12 C28 . . . . 141.7(4) ?
N10 Mn5 N12 C28 . . . . -129.8(4) ?
Mn6 Mn5 N12 C28 . . . . 52.9(4) ?
C10 N1 C1 C2 . . . . -68.1(5) ?
Mn1 N1 C1 C2 . . . . 61.3(5) ?
N1 C1 C2 C3 . . . . -64.4(6) ?
C1 C2 C3 N2 . . . . 65.0(6) ?
C4 N2 C3 C2 . . . . -178.6(4) ?
Mn1 N2 C3 C2 . . . . -60.1(5) ?
C3 N2 C4 C5 . . . . 171.2(3) ?
Mn1 N2 C4 C5 . . . . 45.8(4) ?
C6 N3 C5 C4 . . . . 169.5(4) ?
Mn1 N3 C5 C4 . . . . 36.2(4) ?
N2 C4 C5 N3 . . . . -55.4(5) ?
C5 N3 C6 C7 . . . . -71.2(6) ?
Mn1 N3 C6 C7 . . . . 58.4(5) ?
N3 C6 C7 C8 . . . . -64.0(6) ?
C9 N4 C8 C7 . . . . 176.7(4) ?
Mn1 N4 C8 C7 . . . . -63.7(4) ?
C6 C7 C8 N4 . . . . 67.9(5) ?
C8 N4 C9 C10 . . . . 169.7(4) ?
Mn1 N4 C9 C10 . . . . 44.9(4) ?
C1 N1 C10 C9 . . . . 173.2(4) ?
Mn1 N1 C10 C9 . . . . 39.8(5) ?
N4 C9 C10 N1 . . . . -56.6(5) ?
C20 N5 C11 C12 . . . . -68.6(4) ?
Mn3 N5 C11 C12 . . . . 60.9(4) ?
N5 C11 C12 C13 . . . . -65.1(5) ?
C14 N6 C13 C12 . . . . 179.2(3) ?
Mn3 N6 C13 C12 . . . . -60.8(4) ?
C11 C12 C13 N6 . . . . 65.8(4) ?
C13 N6 C14 C15 . . . . 171.1(3) ?
Mn3 N6 C14 C15 . . . . 44.9(3) ?
C16 N7 C15 C14 . . . . 169.8(3) ?
Mn3 N7 C15 C14 . . . . 35.5(4) ?
N6 C14 C15 N7 . . . . -54.1(4) ?
C15 N7 C16 C17 . . . . -71.1(4) ?
Mn3 N7 C16 C17 . . . . 59.6(4) ?
N7 C16 C17 C18 . . . . -65.4(5) ?
C19 N8 C18 C17 . . . . 177.0(3) ?
Mn3 N8 C18 C17 . . . . -61.6(4) ?
C16 C17 C18 N8 . . . . 66.8(4) ?
C18 N8 C19 C20 . . . . 172.5(3) ?
Mn3 N8 C19 C20 . . . . 45.2(3) ?
N8 C19 C20 N5 . . . . -55.6(4) ?
C11 N5 C20 C19 . . . . 171.3(3) ?
Mn3 N5 C20 C19 . . . . 38.2(4) ?
C30 N9 C21 C22 . . . . 71.0(5) ?
Mn5 N9 C21 C22 . . . . -59.4(5) ?
N9 C21 C22 C23 . . . . 64.0(6) ?
C24 N10 C23 C22 . . . . -176.9(3) ?
Mn5 N10 C23 C22 . . . . 63.5(4) ?
C21 C22 C23 N10 . . . . -66.7(5) ?
C23 N10 C24 C25 . . . . -170.3(4) ?
Mn5 N10 C24 C25 . . . . -44.8(4) ?
N10 C24 C25 N11 . . . . 56.0(5) ?
C26 N11 C25 C24 . . . . -172.1(4) ?
Mn5 N11 C25 C24 . . . . -38.8(5) ?
C25 N11 C26 C27 . . . . 68.5(6) ?
Mn5 N11 C26 C27 . . . . -60.6(6) ?
N11 C26 C27 C28 . . . . 65.0(7) ?
C29 N12 C28 C27 . . . . -178.9(4) ?
Mn5 N12 C28 C27 . . . . 61.0(5) ?
C26 C27 C28 N12 . . . . -66.4(6) ?
C28 N12 C29 C30 . . . . -168.7(4) ?
Mn5 N12 C29 C30 . . . . -43.7(4) ?
C21 N9 C30 C29 . . . . -169.8(4) ?
Mn5 N9 C30 C29 . . . . -35.6(5) ?
N12 C29 C30 N9 . . . . 53.5(5) ?
O31 Cl5A O20 Cl5B 1_455 . . . 162.0(15) ?
O26A Cl4 O29 O30 . . . . 14(2) ?
O26A Cl4 O30 O29 . . . . -168(2) ?
